data_1551027
loop_
_publ_author_name
'Fischer, Joshua L.'
'Elvir, Brayan R.'
'DeLucia, Sally-Ann'
'Blodgett, Karl N.'
'Zeller, Matthias'
'Kubasik, Matthew A.'
'Zwier, Timothy S.'

_publ_section_title
;
 Single-Conformation Spectroscopy of Capped Aminoisobutyric Acid
 Dipeptides: The Effect of C-Terminal Cap Chromophores on Conformation.
;
_journal_issue 19
_journal_name_full 'The journal of physical chemistry. A'
_journal_page_first 4178
_journal_page_last 4187
_journal_paper_doi 10.1021/acs.jpca.9b01698
_journal_volume 123
_journal_year 2019
_chemical_absolute_configuration ad
_chemical_formula_moiety 'C18 H26 F N3 O3, 0.94(H2 O)'
_chemical_formula_sum 'C18 H27.88 F N3 O3.94'
_chemical_formula_weight 368.38
_space_group_crystal_system orthorhombic
_space_group_IT_number 19
_space_group_name_Hall 'P 2ac 2ab'
_space_group_name_H-M_alt 'P 21 21 21'
_symmetry_space_group_name_Hall 'P 2ac 2ab'
_symmetry_space_group_name_H-M 'P 21 21 21'
_atom_sites_solution_hydrogens mixed
_atom_sites_solution_primary direct
_atom_sites_solution_secondary difmap
_audit_creation_method SHELXL-2018/3
_cell_angle_alpha 90
_cell_angle_beta 90
_cell_angle_gamma 90
_cell_formula_units_Z 4
_cell_length_a 8.5837(3)
_cell_length_b 12.3394(4)
_cell_length_c 19.5795(6)
_cell_measurement_reflns_used 9958
_cell_measurement_temperature 150(2)
_cell_measurement_theta_max 79.8651
_cell_measurement_theta_min 4.2360
_cell_volume 2073.82(12)
_computing_cell_refinement 'SAINT V8.38A (Bruker, 2016)'
_computing_data_collection 'Apex3 v2017.3-0 (Bruker, 2017)'
_computing_data_reduction 'SAINT V8.38A (Bruker, 2016)'
_computing_structure_refinement
;  
SHELXL-2018/3 (Sheldrick, 2015, 2018), 
SHELXLE Rev937 (H\"ubschle et al., 2011)
;
_computing_structure_solution 'SHELXS-97 (Sheldrick, 2008)'
_diffrn_ambient_temperature 150(2)
_diffrn_measured_fraction_theta_full 0.989
_diffrn_measured_fraction_theta_max 0.978
_diffrn_measurement_device_type 'Bruker AXS D8 Quest CMOS diffractometer'
_diffrn_measurement_method 'omega and phi scans'
_diffrn_radiation_monochromator 'laterally graded multilayer (Goebel) mirror'
_diffrn_radiation_type CuK\a
_diffrn_radiation_wavelength 1.54178
_diffrn_reflns_av_R_equivalents 0.0293
_diffrn_reflns_av_unetI/netI 0.0246
_diffrn_reflns_Laue_measured_fraction_full 0.989
_diffrn_reflns_Laue_measured_fraction_max 0.978
_diffrn_reflns_limit_h_max 10
_diffrn_reflns_limit_h_min -9
_diffrn_reflns_limit_k_max 15
_diffrn_reflns_limit_k_min -15
_diffrn_reflns_limit_l_max 23
_diffrn_reflns_limit_l_min -24
_diffrn_reflns_number 15856
_diffrn_reflns_point_group_measured_fraction_full 0.989
_diffrn_reflns_point_group_measured_fraction_max 0.966
_diffrn_reflns_theta_full 67.679
_diffrn_reflns_theta_max 80.815
_diffrn_reflns_theta_min 4.235
_diffrn_source 'I-mu-S microsource X-ray tube'
_exptl_absorpt_coefficient_mu 0.743
_exptl_absorpt_correction_T_max 0.7543
_exptl_absorpt_correction_T_min 0.6505
_exptl_absorpt_correction_type multi-scan
_exptl_absorpt_process_details
;
 SADABS 2016/2: Krause, L., Herbst-Irmer, R., Sheldrick G.M. & Stalke D.,
 J. Appl. Cryst. 48 (2015) 3-10
;
_exptl_crystal_colour colourless
_exptl_crystal_density_diffrn 1.180
_exptl_crystal_description block
_exptl_crystal_F_000 789.6
_exptl_crystal_size_max 0.230
_exptl_crystal_size_mid 0.220
_exptl_crystal_size_min 0.140
_refine_diff_density_max 0.144
_refine_diff_density_min -0.158
_refine_diff_density_rms 0.025
_refine_ls_abs_structure_details
;
 Flack x determined using 1688 quotients [(I+)-(I-)]/[(I+)+(I-)]
 (Parsons, Flack and Wagner, Acta Cryst. B69 (2013) 249-259).
;
_refine_ls_abs_structure_Flack 0.08(6)
_refine_ls_extinction_method none
_refine_ls_goodness_of_fit_ref 1.070
_refine_ls_hydrogen_treatment mixed
_refine_ls_matrix_type full
_refine_ls_number_parameters 257
_refine_ls_number_reflns 4402
_refine_ls_number_restraints 5
_refine_ls_restrained_S_all 1.069
_refine_ls_R_factor_all 0.0373
_refine_ls_R_factor_gt 0.0350
_refine_ls_shift/su_max 0.001
_refine_ls_shift/su_mean 0.000
_refine_ls_structure_factor_coef Fsqd
_refine_ls_weighting_details 'w=1/[\s^2^(Fo^2^)+(0.0499P)^2^+0.2091P] where P=(Fo^2^+2Fc^2^)/3'
_refine_ls_weighting_scheme calc
_refine_ls_wR_factor_gt 0.0958
_refine_ls_wR_factor_ref 0.0981
_reflns_Friedel_coverage 0.734
_reflns_Friedel_fraction_full 0.989
_reflns_Friedel_fraction_max 0.951
_reflns_number_gt 4131
_reflns_number_total 4402
_reflns_threshold_expression 'I > 2\s(I)'
_cod_data_source_file jp9b01698_si_002.cif
_cod_data_source_block Ac_Aib2_AMBA_F_0m
_cod_depositor_comments 'Adding full bibliography for 1551027.cif.'
_cod_database_code 1551027
_shelx_shelxl_version_number 2018/3
_shelx_space_group_comment
;
The symmetry employed for this shelxl refinement is uniquely defined
by the following loop, which should always be used as a source of
symmetry information in preference to the above space-group names.
They are only intended as comments.
;
_shelx_estimated_absorpt_t_min 0.848
_shelx_estimated_absorpt_t_max 0.903

loop_
_space_group_symop_operation_xyz
'x, y, z'
'-x+1/2, -y, z+1/2'
'-x, y+1/2, -z+1/2'
'x+1/2, -y+1/2, -z'

loop_
_atom_site_label
_atom_site_type_symbol
_atom_site_fract_x
_atom_site_fract_y
_atom_site_fract_z
_atom_site_U_iso_or_equiv
_atom_site_adp_type
_atom_site_occupancy
_atom_site_site_symmetry_order
_atom_site_calc_flag
_atom_site_refinement_flags_posn
_atom_site_refinement_flags_adp
_atom_site_refinement_flags_occupancy
C1 C 0.9555(4) 0.2723(3) 0.04355(14) 0.0809(8) Uani 1 1 d . . .
H1A H 1.002820 0.308147 0.003975 0.121 Uiso 1 1 calc R U .
H1B H 0.859918 0.235224 0.029346 0.121 Uiso 1 1 calc R U .
H1C H 1.028836 0.219386 0.062467 0.121 Uiso 1 1 calc R U .
C2 C 0.9164(3) 0.3571(2) 0.09796(11) 0.0587(6) Uani 1 1 d . . .
H2 H 1.014979 0.395525 0.110387 0.070 Uiso 1 1 calc R U .
C3 C 0.8015(3) 0.44089(18) 0.07212(10) 0.0569(5) Uani 1 1 d . . .
C4 C 0.6448(3) 0.4178(2) 0.06738(13) 0.0659(6) Uani 1 1 d . . .
H4 H 0.607978 0.348757 0.081526 0.079 Uiso 1 1 calc R U .
C5 C 0.5403(4) 0.4933(3) 0.04241(15) 0.0843(8) Uani 1 1 d . . .
H5 H 0.432367 0.476924 0.039141 0.101 Uiso 1 1 calc R U .
C6 C 0.5958(6) 0.5915(3) 0.02268(16) 0.0946(11) Uani 1 1 d . . .
C7 C 0.7476(6) 0.6185(3) 0.02672(16) 0.0995(13) Uani 1 1 d . . .
H7 H 0.782461 0.688276 0.012972 0.119 Uiso 1 1 calc R U .
C8 C 0.8516(4) 0.5423(2) 0.05135(13) 0.0791(8) Uani 1 1 d . . .
H8 H 0.959151 0.559818 0.054062 0.095 Uiso 1 1 calc R U .
C9 C 0.8849(2) 0.33675(15) 0.22202(10) 0.0415(4) Uani 1 1 d . . .
C10 C 0.82268(19) 0.26783(14) 0.28137(9) 0.0390(4) Uani 1 1 d . . .
C11 C 0.9557(2) 0.19257(18) 0.30234(13) 0.0578(5) Uani 1 1 d . . .
H11A H 0.983847 0.145982 0.263721 0.087 Uiso 1 1 calc R U .
H11B H 0.922386 0.147521 0.340881 0.087 Uiso 1 1 calc R U .
H11C H 1.046264 0.235938 0.315854 0.087 Uiso 1 1 calc R U .
C12 C 0.7782(3) 0.3392(2) 0.34162(11) 0.0546(5) Uani 1 1 d . . .
H12A H 0.870076 0.379341 0.357253 0.082 Uiso 1 1 calc R U .
H12B H 0.738904 0.293816 0.378898 0.082 Uiso 1 1 calc R U .
H12C H 0.697135 0.390418 0.327529 0.082 Uiso 1 1 calc R U .
C13 C 0.55566(19) 0.23272(13) 0.23607(9) 0.0358(3) Uani 1 1 d . . .
C14 C 0.4367(2) 0.14235(14) 0.21986(10) 0.0422(4) Uani 1 1 d . . .
C15 C 0.3144(3) 0.18212(18) 0.16929(14) 0.0592(6) Uani 1 1 d . . .
H15A H 0.365692 0.205463 0.127061 0.089 Uiso 1 1 calc R U .
H15B H 0.257406 0.243267 0.189185 0.089 Uiso 1 1 calc R U .
H15C H 0.241464 0.123192 0.159096 0.089 Uiso 1 1 calc R U .
C16 C 0.3612(2) 0.11093(18) 0.28775(12) 0.0544(5) Uani 1 1 d . . .
H16A H 0.277593 0.058514 0.279432 0.082 Uiso 1 1 calc R U .
H16B H 0.317985 0.175723 0.309609 0.082 Uiso 1 1 calc R U .
H16C H 0.439806 0.078394 0.317726 0.082 Uiso 1 1 calc R U .
C17 C 0.6106(2) 0.04654(16) 0.13932(11) 0.0503(5) Uani 1 1 d . . .
C18 C 0.6785(4) -0.0615(2) 0.11933(18) 0.0840(9) Uani 1 1 d . . .
H18A H 0.647982 -0.078818 0.072352 0.126 Uiso 1 1 calc R U .
H18B H 0.639351 -0.117722 0.150232 0.126 Uiso 1 1 calc R U .
H18C H 0.792369 -0.058221 0.122406 0.126 Uiso 1 1 calc R U .
N1 N 0.8591(2) 0.30143(15) 0.15900(8) 0.0488(4) Uani 1 1 d D . .
H1N H 0.797(3) 0.2465(17) 0.1530(13) 0.059 Uiso 1 1 d D U .
N2 N 0.69304(16) 0.19805(11) 0.26006(8) 0.0370(3) Uani 1 1 d D . .
H2N H 0.700(3) 0.1282(15) 0.2653(12) 0.044 Uiso 1 1 d D U .
N3 N 0.51498(19) 0.04542(12) 0.19359(9) 0.0448(4) Uani 1 1 d D . .
H3N H 0.501(3) -0.0167(17) 0.2153(11) 0.054 Uiso 1 1 d D U .
O1 O 0.9657(2) 0.41640(12) 0.23488(9) 0.0614(4) Uani 1 1 d . . .
O2 O 0.52153(15) 0.32896(10) 0.22961(8) 0.0455(3) Uani 1 1 d . . .
O3 O 0.6442(2) 0.13026(13) 0.10908(8) 0.0595(4) Uani 1 1 d . . .
O4 O 0.2617(2) 0.47444(13) 0.18650(13) 0.0674(7) Uani 0.940(7) 1 d D . P
H4A H 0.178(3) 0.453(3) 0.2052(19) 0.101 Uiso 0.940(7) 1 d D U P
H4B H 0.325(4) 0.425(3) 0.190(2) 0.101 Uiso 0.940(7) 1 d D U P
F1 F 0.4951(4) 0.6675(2) -0.00113(14) 0.1507(12) Uani 1 1 d . . .

loop_
_atom_site_aniso_label
_atom_site_aniso_U_11
_atom_site_aniso_U_22
_atom_site_aniso_U_33
_atom_site_aniso_U_23
_atom_site_aniso_U_13
_atom_site_aniso_U_12
C1 0.0838(18) 0.103(2) 0.0559(14) 0.0036(14) 0.0219(13) 0.0108(17)
C2 0.0543(12) 0.0763(15) 0.0456(10) 0.0068(10) 0.0054(9) -0.0206(11)
C3 0.0755(14) 0.0591(12) 0.0361(9) 0.0001(9) -0.0003(9) -0.0217(11)
C4 0.0742(15) 0.0625(13) 0.0610(13) 0.0057(11) -0.0091(12) -0.0086(12)
C5 0.094(2) 0.088(2) 0.0710(17) 0.0058(15) -0.0130(16) 0.0081(17)
C6 0.146(4) 0.0765(19) 0.0614(16) 0.0113(14) -0.011(2) 0.022(2)
C7 0.173(4) 0.0619(16) 0.0636(17) 0.0142(13) -0.009(2) -0.019(2)
C8 0.115(2) 0.0715(16) 0.0510(13) 0.0083(11) -0.0025(14) -0.0339(16)
C9 0.0349(8) 0.0411(9) 0.0487(10) -0.0004(7) -0.0002(7) -0.0022(7)
C10 0.0321(8) 0.0415(8) 0.0434(9) 0.0013(7) -0.0037(7) 0.0017(6)
C11 0.0386(9) 0.0573(12) 0.0775(15) 0.0100(10) -0.0140(9) 0.0048(8)
C12 0.0527(11) 0.0666(13) 0.0445(10) -0.0081(9) -0.0030(9) 0.0011(10)
C13 0.0312(7) 0.0358(8) 0.0402(8) 0.0030(6) 0.0017(6) 0.0029(6)
C14 0.0325(8) 0.0386(8) 0.0556(10) 0.0044(7) 0.0012(7) -0.0005(6)
C15 0.0441(10) 0.0516(11) 0.0820(15) 0.0059(10) -0.0205(10) -0.0025(9)
C16 0.0414(9) 0.0516(11) 0.0703(13) 0.0099(10) 0.0139(9) -0.0011(8)
C17 0.0512(10) 0.0467(10) 0.0531(11) -0.0053(9) 0.0003(9) -0.0064(8)
C18 0.097(2) 0.0628(15) 0.092(2) -0.0167(14) 0.0291(17) 0.0073(15)
N1 0.0479(9) 0.0555(9) 0.0429(8) 0.0009(7) 0.0034(7) -0.0152(8)
N2 0.0317(6) 0.0340(7) 0.0453(8) 0.0047(6) -0.0007(6) 0.0023(5)
N3 0.0429(8) 0.0352(7) 0.0565(9) 0.0015(7) 0.0016(7) -0.0034(6)
O1 0.0657(10) 0.0555(8) 0.0630(9) -0.0034(7) 0.0016(8) -0.0239(7)
O2 0.0390(6) 0.0344(6) 0.0632(8) 0.0022(6) -0.0052(6) 0.0047(5)
O3 0.0684(10) 0.0590(9) 0.0513(8) 0.0026(7) 0.0023(7) -0.0146(7)
O4 0.0474(10) 0.0444(9) 0.1106(17) -0.0075(9) -0.0072(9) -0.0057(7)
F1 0.215(3) 0.1136(17) 0.1231(19) 0.0311(14) -0.019(2) 0.065(2)

loop_
_atom_type_symbol
_atom_type_description
_atom_type_scat_dispersion_real
_atom_type_scat_dispersion_imag
_atom_type_scat_source
C C 0.0181 0.0091 'International Tables Vol C Tables 4.2.6.8 and 6.1.1.4'
H H 0.0000 0.0000 'International Tables Vol C Tables 4.2.6.8 and 6.1.1.4'
N N 0.0311 0.0180 'International Tables Vol C Tables 4.2.6.8 and 6.1.1.4'
O O 0.0492 0.0322 'International Tables Vol C Tables 4.2.6.8 and 6.1.1.4'
F F 0.0727 0.0534 'International Tables Vol C Tables 4.2.6.8 and 6.1.1.4'

loop_
_geom_angle_atom_site_label_1
_geom_angle_atom_site_label_2
_geom_angle_atom_site_label_3
_geom_angle
C2 C1 H1A 109.5
C2 C1 H1B 109.5
H1A C1 H1B 109.5
C2 C1 H1C 109.5
H1A C1 H1C 109.5
H1B C1 H1C 109.5
N1 C2 C3 111.96(19)
N1 C2 C1 108.8(2)
C3 C2 C1 112.1(2)
N1 C2 H2 107.9
C3 C2 H2 107.9
C1 C2 H2 107.9
C4 C3 C8 118.1(3)
C4 C3 C2 121.1(2)
C8 C3 C2 120.8(2)
C3 C4 C5 121.2(3)
C3 C4 H4 119.4
C5 C4 H4 119.4
C6 C5 C4 118.3(4)
C6 C5 H5 120.9
C4 C5 H5 120.9
C7 C6 C5 123.0(3)
C7 C6 F1 117.7(4)
C5 C6 F1 119.4(4)
C6 C7 C8 118.4(3)
C6 C7 H7 120.8
C8 C7 H7 120.8
C7 C8 C3 121.1(3)
C7 C8 H8 119.4
C3 C8 H8 119.4
O1 C9 N1 123.17(18)
O1 C9 C10 118.96(17)
N1 C9 C10 117.62(16)
N2 C10 C12 111.73(15)
N2 C10 C11 106.64(14)
C12 C10 C11 109.33(17)
N2 C10 C9 111.93(14)
C12 C10 C9 110.70(16)
C11 C10 C9 106.24(15)
C10 C11 H11A 109.5
C10 C11 H11B 109.5
H11A C11 H11B 109.5
C10 C11 H11C 109.5
H11A C11 H11C 109.5
H11B C11 H11C 109.5
C10 C12 H12A 109.5
C10 C12 H12B 109.5
H12A C12 H12B 109.5
C10 C12 H12C 109.5
H12A C12 H12C 109.5
H12B C12 H12C 109.5
O2 C13 N2 123.67(16)
O2 C13 C14 121.22(15)
N2 C13 C14 115.05(14)
N3 C14 C15 110.52(17)
N3 C14 C16 107.01(15)
C15 C14 C16 110.79(17)
N3 C14 C13 110.98(14)
C15 C14 C13 110.88(15)
C16 C14 C13 106.53(16)
C14 C15 H15A 109.5
C14 C15 H15B 109.5
H15A C15 H15B 109.5
C14 C15 H15C 109.5
H15A C15 H15C 109.5
H15B C15 H15C 109.5
C14 C16 H16A 109.5
C14 C16 H16B 109.5
H16A C16 H16B 109.5
C14 C16 H16C 109.5
H16A C16 H16C 109.5
H16B C16 H16C 109.5
O3 C17 N3 122.35(19)
O3 C17 C18 122.0(2)
N3 C17 C18 115.7(2)
C17 C18 H18A 109.5
C17 C18 H18B 109.5
H18A C18 H18B 109.5
C17 C18 H18C 109.5
H18A C18 H18C 109.5
H18B C18 H18C 109.5
C9 N1 C2 123.31(17)
C9 N1 H1N 119.0(17)
C2 N1 H1N 117.4(17)
C13 N2 C10 125.43(14)
C13 N2 H2N 114.8(15)
C10 N2 H2N 119.6(15)
C17 N3 C14 123.35(16)
C17 N3 H3N 118.2(16)
C14 N3 H3N 118.4(16)
H4A O4 H4B 107(4)

loop_
_geom_bond_atom_site_label_1
_geom_bond_atom_site_label_2
_geom_bond_distance
C1 C2 1.530(4)
C1 H1A 0.9800
C1 H1B 0.9800
C1 H1C 0.9800
C2 N1 1.463(3)
C2 C3 1.516(4)
C2 H2 1.0000
C3 C4 1.378(4)
C3 C8 1.384(3)
C4 C5 1.383(4)
C4 H4 0.9500
C5 C6 1.358(5)
C5 H5 0.9500
C6 C7 1.347(6)
C6 F1 1.359(4)
C7 C8 1.383(5)
C7 H7 0.9500
C8 H8 0.9500
C9 O1 1.229(2)
C9 N1 1.327(2)
C9 C10 1.536(3)
C10 N2 1.468(2)
C10 C12 1.521(3)
C10 C11 1.528(2)
C11 H11A 0.9800
C11 H11B 0.9800
C11 H11C 0.9800
C12 H12A 0.9800
C12 H12B 0.9800
C12 H12C 0.9800
C13 O2 1.230(2)
C13 N2 1.339(2)
C13 C14 1.545(2)
C14 N3 1.465(2)
C14 C15 1.524(3)
C14 C16 1.528(3)
C15 H15A 0.9800
C15 H15B 0.9800
C15 H15C 0.9800
C16 H16A 0.9800
C16 H16B 0.9800
C16 H16C 0.9800
C17 O3 1.225(3)
C17 N3 1.343(3)
C17 C18 1.507(3)
C18 H18A 0.9800
C18 H18B 0.9800
C18 H18C 0.9800
N1 H1N 0.871(19)
N2 H2N 0.871(18)
N3 H3N 0.885(18)
O4 H4A 0.85(2)
O4 H4B 0.82(2)

loop_
_geom_hbond_atom_site_label_D
_geom_hbond_atom_site_label_H
_geom_hbond_atom_site_label_A
_geom_hbond_distance_DH
_geom_hbond_distance_HA
_geom_hbond_distance_DA
_geom_hbond_angle_DHA
_geom_hbond_site_symmetry_A
_geom_hbond_publ_flag
C1 H1A O3 0.98 2.64 3.605(3) 169.9 4 yes
C7 H7 F1 0.95 2.56 3.425(4) 151.6 4_565 yes
C12 H12C N3 0.98 2.67 3.645(3) 171.5 3_655 yes
C12 H12C O2 0.98 2.55 3.112(2) 116.0 . yes
C15 H15A O3 0.98 2.59 3.133(3) 115.1 . yes
N1 H1N O3 0.871(19) 2.13(2) 2.970(2) 163(2) . yes
N2 H2N O4 0.871(18) 2.144(19) 2.976(2) 160(2) 3_645 yes
N3 H3N O2 0.885(18) 2.197(19) 3.081(2) 177(2) 3_645 yes
O4 H4A O1 0.85(2) 1.96(3) 2.804(2) 170(4) 1_455 yes
O4 H4B O2 0.82(2) 2.20(3) 2.985(2) 160(4) . yes

loop_
_geom_torsion_atom_site_label_1
_geom_torsion_atom_site_label_2
_geom_torsion_atom_site_label_3
_geom_torsion_atom_site_label_4
_geom_torsion
N1 C2 C3 C4 -44.8(3)
C1 C2 C3 C4 77.7(3)
N1 C2 C3 C8 136.4(2)
C1 C2 C3 C8 -101.0(3)
C8 C3 C4 C5 0.2(4)
C2 C3 C4 C5 -178.6(2)
C3 C4 C5 C6 -0.2(5)
C4 C5 C6 C7 -0.4(5)
C4 C5 C6 F1 -179.1(3)
C5 C6 C7 C8 0.8(6)
F1 C6 C7 C8 179.5(3)
C6 C7 C8 C3 -0.7(5)
C4 C3 C8 C7 0.2(4)
C2 C3 C8 C7 179.0(2)
O1 C9 C10 N2 162.60(17)
N1 C9 C10 N2 -23.0(2)
O1 C9 C10 C12 37.2(2)
N1 C9 C10 C12 -148.36(18)
O1 C9 C10 C11 -81.4(2)
N1 C9 C10 C11 93.0(2)
O2 C13 C14 N3 147.83(17)
N2 C13 C14 N3 -35.0(2)
O2 C13 C14 C15 24.6(3)
N2 C13 C14 C15 -158.21(17)
O2 C13 C14 C16 -96.0(2)
N2 C13 C14 C16 81.16(19)
O1 C9 N1 C2 -3.7(3)
C10 C9 N1 C2 -177.87(18)
C3 C2 N1 C9 -89.2(2)
C1 C2 N1 C9 146.3(2)
O2 C13 N2 C10 -0.6(3)
C14 C13 N2 C10 -177.75(15)
C12 C10 N2 C13 62.6(2)
C11 C10 N2 C13 -178.01(18)
C9 C10 N2 C13 -62.2(2)
O3 C17 N3 C14 2.8(3)
C18 C17 N3 C14 -179.2(2)
C15 C14 N3 C17 68.3(2)
C16 C14 N3 C17 -170.98(19)
C13 C14 N3 C17 -55.1(2)
